data_2311739
loop_
_publ_author_name
'Graetsch, Heribert A.'

_publ_section_title
;
 Structural changes of relaxor ferroelectric
 Sr<sub>0.52</sub>Ba<sub>0.48</sub>Nb<sub>2</sub>O<sub>6</sub> (SBN52) on
 quenching and reheating.
;
_journal_coeditor_code DK5055SUP1
_journal_issue 'Pt 5'
_journal_name_full 'Acta crystallographica Section B, Structural science, crystal engineering and materials'
_journal_page_first 820
_journal_page_last 826
_journal_paper_doi 10.1107/S2052520617007880
_journal_volume 73
_journal_year 2017
_chemical_formula_iupac 'barium strontium niobium oxide'
_chemical_formula_sum 'Ba0.476 Nb2 O6 Sr0.524'
_chemical_formula_weight 393.1
_space_group_IT_number 100
_space_group_name_Hall 'P 4 -2ab (x,y,1/2*z)'
_space_group_name_H-M_alt 'P 4 b m (a,b,2*c)'
_symmetry_cell_setting tetragonal
_symmetry_space_group_name_H-M 'P 4 b m (a,b,2*c)'
_cell_angle_alpha 90
_cell_angle_beta 90
_cell_angle_gamma 90
_cell_formula_units_Z 10
_cell_length_a 12.4693(3)
_cell_length_b 12.4693(3)
_cell_length_c 7.9006(3)
_cell_measurement_reflns_used 17512
_cell_measurement_temperature 293
_cell_measurement_theta_max 31.03
_cell_measurement_theta_min 2.84
_cell_modulation_dimension 2
_cell_volume 1228.41(6)
_computing_cell_refinement 'CrysAlisPro 1.171.38.43 (Rigaku OD, 2015)'
_computing_data_collection 'CrysAlisPro 1.171.38.43 (Rigaku OD, 2015)'
_computing_data_reduction 'CrysAlisPro 1.171.38.43 (Rigaku OD, 2015)'
_computing_molecular_graphics 'Vesta 3'
_computing_publication_material Jana2006
_computing_structure_refinement 'Shelxl, Jana2006'
_computing_structure_solution 'Shelxs, Jana2006'
_diffrn_ambient_temperature 293
_diffrn_detector 'CCD plate'
_diffrn_detector_area_resol_mean 8.2495
_diffrn_measured_fraction_theta_full 0.54
_diffrn_measured_fraction_theta_max 0.54
_diffrn_measurement_device 'four-circle diffractometer'
_diffrn_measurement_device_type 'Xcalibur, Sapphire2, large Be window'
_diffrn_measurement_method '\w and \f scans'
_diffrn_radiation_monochromator graphite
_diffrn_radiation_source 'X-ray tube'
_diffrn_radiation_type 'Mo K\a'
_diffrn_radiation_wavelength 0.71073
_diffrn_reflns_av_R_equivalents 0.0336
_diffrn_reflns_av_unetI/netI 0.0185
_diffrn_reflns_limit_h_max 18
_diffrn_reflns_limit_h_min -17
_diffrn_reflns_limit_index_m_1_max 1
_diffrn_reflns_limit_index_m_1_min -1
_diffrn_reflns_limit_index_m_2_max 1
_diffrn_reflns_limit_index_m_2_min -1
_diffrn_reflns_limit_k_max 18
_diffrn_reflns_limit_k_min -18
_diffrn_reflns_limit_l_max 11
_diffrn_reflns_limit_l_min -11
_diffrn_reflns_number 42683
_diffrn_reflns_theta_full 27.48
_diffrn_reflns_theta_max 30.61
_diffrn_reflns_theta_min 2.87
_diffrn_source 'Enhance (Mo) X-ray Source'
_exptl_absorpt_coefficient_mu 13.961
_exptl_absorpt_correction_T_max 0.265
_exptl_absorpt_correction_T_min 0.073
_exptl_absorpt_correction_type analytical
_exptl_absorpt_process_details
;
CrysAlisPro 1.171.38.43 (Rigaku Oxford Diffraction, 2015)
Analytical numeric absorption correction using a multifaceted crystal
   model based on expressions derived by R.C. Clark & J.S. Reid.
(Clark, R. C. & Reid, J. S. (1995). Acta Cryst. A51, 887-897)
Empirical absorption correction using spherical harmonics,
 implemented in SCALE3 ABSPACK scaling algorithm.
;
_exptl_crystal_colour colourless
_exptl_crystal_density_diffrn 5.3137
_exptl_crystal_F_000 1767
_exptl_crystal_size_max 0.288
_exptl_crystal_size_mid 0.16
_exptl_crystal_size_min 0.133
_refine_diff_density_max 0.91
_refine_diff_density_min -1.11
_refine_ls_abs_structure_details '  2365 of Friedel pairs used in the refinement'
_refine_ls_abs_structure_Flack 0.587(10)
_refine_ls_extinction_coef 1000(30)
_refine_ls_extinction_method 'B-C type 1 Lorentzian isotropic (Becker & Coppens, 1974)'
_refine_ls_goodness_of_fit_gt 1.59
_refine_ls_goodness_of_fit_ref 1.18
_refine_ls_number_constraints 1
_refine_ls_number_parameters 158
_refine_ls_number_reflns 4873
_refine_ls_number_restraints 0
_refine_ls_R_factor_all 0.0645
_refine_ls_R_factor_gt 0.0271
_refine_ls_shift/su_max 0.0084
_refine_ls_shift/su_mean 0.0016
_refine_ls_structure_factor_coef F
_refine_ls_weighting_details w=1/(\s^2^(F)+0.0001F^2^)
_refine_ls_weighting_scheme sigma
_refine_ls_wR_factor_gt 0.0357
_refine_ls_wR_factor_ref 0.0421
_reflns_number_gt 2033
_reflns_number_total 4873
_reflns_threshold_expression I>3\s(I)
_cod_data_source_file dk5055sup1.cif
_cod_data_source_block sbn52untreated-tet
_cod_original_sg_symbol_H-M X4bm
_cod_database_code 2311739

loop_
_space_group_symop_id
_space_group_symop_operation_xyz
1 x,y,z
2 -y,x,z
3 -x,-y,z
4 y,-x,z
5 -x+0.5,y+0.5,z
6 -y+0.5,-x+0.5,z
7 x+0.5,-y+0.5,z
8 y+0.5,x+0.5,z
9 x,y,z+0.5
10 -y,x,z+0.5
11 -x,-y,z+0.5
12 y,-x,z+0.5
13 -x+0.5,y+0.5,z+0.5
14 -y+0.5,-x+0.5,z+0.5
15 x+0.5,-y+0.5,z+0.5
16 y+0.5,x+0.5,z+0.5

loop_
_space_group_symop_ssg_id
_space_group_symop_ssg_operation_algebraic
1 x1,x2,x3,x4,x5
2 -x2,x1,x3,-x5,x4
3 -x1+1/2,x2+1/2,x3,x5,x4
4 -x1,-x2,x3,-x4,-x5
5 -x2+1/2,-x1+1/2,x3,-x4,x5
6 x2,-x1,x3,x5,-x4
7 x1+1/2,-x2+1/2,x3,-x5,-x4
8 x2+1/2,x1+1/2,x3,x4,-x5
9 x1,x2,x3+1/2,x4+1/2,x5+1/2
10 -x2,x1,x3+1/2,-x5+1/2,x4+1/2
11 -x1+1/2,x2+1/2,x3+1/2,x5+1/2,x4+1/2
12 -x1,-x2,x3+1/2,-x4+1/2,-x5+1/2
13 -x2+1/2,-x1+1/2,x3+1/2,-x4+1/2,x5+1/2
14 x2,-x1,x3+1/2,x5+1/2,-x4+1/2
15 x1+1/2,-x2+1/2,x3+1/2,-x5+1/2,-x4+1/2
16 x2+1/2,x1+1/2,x3+1/2,x4+1/2,-x5+1/2

loop_
_atom_site_label
_atom_site_type_symbol
_atom_site_fract_x
_atom_site_fract_y
_atom_site_fract_z
_atom_site_adp_type
_atom_site_U_iso_or_equiv
_atom_site_site_symmetry_multiplicity
_atom_site_occupancy
_atom_site_calc_flag
Ba2 Ba 0.171985(15) 0.671985(15) 0.25 Uani 0.02427(8) 8 0.5977 d
Sr1 Sr 0 0 0.24659(8) Uani 0.00787(12) 4 0.7162 d
Nb1 Nb 0 0.5 0.00997(6) Uani 0.00946(9) 4 1 d
Nb2 Nb 0.074328(16) 0.211501(16) 0.00278(5) Uani 0.01081(6) 16 1 d
O1 O 0.21748(15) 0.28252(15) -0.0141(5) Uani 0.0128(6) 8 1 d
O2 O 0.13920(16) 0.06966(15) -0.0156(4) Uani 0.0221(7) 16 1 d
O3 O -0.00652(16) 0.34319(15) -0.0167(4) Uani 0.0177(6) 16 1 d
O4 O 0 0.5 0.2459(8) Uani 0.0324(11) 4 1 d
O5 O 0.07605(20) 0.20431(18) 0.2342(3) Uani 0.0254(8) 16 1 d
Sr2 Sr 0.171985(15) 0.671985(15) 0.25 Uani 0.02427(8) 8 0.296 d

loop_
_atom_site_aniso_label
_atom_site_aniso_type_symbol
_atom_site_aniso_U_11
_atom_site_aniso_U_22
_atom_site_aniso_U_33
_atom_site_aniso_U_12
_atom_site_aniso_U_13
_atom_site_aniso_U_23
Ba2 Ba 0.0290(1) 0.0290(1) 0.0149(1) -0.0168(1) -0.0005(2) -0.0005(2)
Sr1 Sr 0.00821(17) 0.00821(17) 0.0072(3) 0 0 0
Nb1 Nb 0.00966(13) 0.00966(13) 0.00908(19) -0.00140(13) 0 0
Nb2 Nb 0.01040(11) 0.01024(11) 0.01180(11) 0.00143(7) -0.00091(16) -0.00081(19)
O1 O 0.0116(7) 0.0116(7) 0.0150(15) -0.0042(9) -0.0065(10) 0.0065(10)
O2 O 0.0173(10) 0.0089(9) 0.0402(15) 0.0054(7) -0.0058(14) -0.0082(13)
O3 O 0.0193(10) 0.0071(8) 0.0267(13) 0.0029(6) -0.0009(12) -0.0040(11)
O4 O 0.0408(17) 0.0408(17) 0.016(2) 0.001(2) 0 0
O5 O 0.0532(16) 0.0226(11) 0.0003(13) -0.0137(10) 0.0023(12) 0.0001(10)
Sr2 Sr 0.0290(1) 0.0290(1) 0.0149(1) -0.0168(1) -0.0005(2) -0.0005(2)

loop_
_atom_site_displace_Fourier_atom_site_label
_atom_site_displace_Fourier_axis
_atom_site_displace_Fourier_wave_vector_seq_id
_atom_site_displace_Fourier_param_cos
_atom_site_displace_Fourier_param_sin
Ba2 x 1 0.00046(2) 0.00082(2)
Ba2 y 1 0.00046(2) 0.00082(2)
Ba2 z 1 0.00093(10) -0.00102(10)
Ba2 x 2 -0.00115(3) -0.00448(3)
Ba2 y 2 -0.00115(3) 0.00448(3)
Ba2 z 2 -0.00045(10) 0
Sr1 x 1 0 0.00007(5)
Sr1 y 1 0 0.00025(5)
Sr1 z 1 0.00011(14) 0
Sr1 x 2 0 -0.00025(5)
Sr1 y 2 0 0.00007(5)
Sr1 z 2 0.00011(14) 0
Nb1 x 1 0 -0.00075(6)
Nb1 y 1 0 -0.00075(6)
Nb1 z 1 0.00003(8) 0
Nb1 x 2 0 -0.00058(6)
Nb1 y 2 0 0.00058(6)
Nb1 z 2 -0.00040(8) 0
Nb2 x 1 -0.00071(5) -0.00026(5)
Nb2 y 1 0.00022(5) 0.00061(5)
Nb2 z 1 -0.00014(4) -0.00009(4)
Nb2 x 2 0.00082(5) 0.00054(5)
Nb2 y 2 -0.00044(5) -0.00032(5)
Nb2 z 2 0.00051(4) 0.00045(4)
O1 x 1 0.0002(4) 0.0002(4)
O1 y 1 -0.0002(4) 0.0002(4)
O1 z 1 0.0095(4) 0
O1 x 2 -0.0020(4) -0.0001(4)
O1 y 2 0.0020(4) 0.0001(4)
O1 z 2 -0.0073(4) -0.0056(4)
O2 x 1 -0.0018(4) -0.0007(4)
O2 y 1 -0.0009(4) -0.0007(4)
O2 z 1 0.0078(3) 0.0097(3)
O2 x 2 0.0019(4) 0.0005(4)
O2 y 2 -0.0004(4) -0.0005(4)
O2 z 2 -0.0129(3) -0.0068(3)
O3 x 1 0.0007(4) 0.0006(4)
O3 y 1 0.0006(4) -0.0001(4)
O3 z 1 -0.0045(3) -0.0130(3)
O3 x 2 0.0006(4) -0.0004(4)
O3 y 2 -0.0005(4) -0.0011(4)
O3 z 2 0.0039(3) 0.0153(3)
O4 x 1 0 -0.0084(3)
O4 y 1 0 -0.0084(3)
O4 z 1 0.0021(13) 0
O4 x 2 0 -0.0102(3)
O4 y 2 0 0.0102(3)
O4 z 2 0.0016(13) 0
O5 x 1 -0.0096(2) -0.0031(2)
O5 y 1 0.0006(2) 0.0069(2)
O5 z 1 0.0018(5) -0.0016(5)
O5 x 2 0.0087(3) 0.0095(2)
O5 y 2 -0.0034(2) -0.0045(2)
O5 z 2 0.0027(6) 0.0001(5)
Sr2 x 1 0.00046(2) 0.00082(2)
Sr2 y 1 0.00046(2) 0.00082(2)
Sr2 z 1 0.00093(10) -0.00102(10)
Sr2 x 2 -0.00115(3) -0.00448(3)
Sr2 y 2 -0.00115(3) 0.00448(3)
Sr2 z 2 -0.00045(10) 0

loop_
_atom_site_occ_Fourier_atom_site_label
_atom_site_occ_Fourier_wave_vector_seq_id
_atom_site_occ_Fourier_param_cos
_atom_site_occ_Fourier_param_sin
Ba2 1 -0.002(3) 0.023(3)
Ba2 2 0.000(3) 0
Sr1 1 -0.0072(17) 0
Sr1 2 -0.0072(17) 0
Sr2 1 0.002(3) -0.023(3)
Sr2 2 0.000(3) 0

loop_
_atom_site_U_Fourier_atom_site_label
_atom_site_U_Fourier_tens_elem
_atom_site_U_Fourier_wave_vector_seq_id
_atom_site_U_Fourier_param_cos
_atom_site_U_Fourier_param_sin
Ba2 U11 1 -0.0021(2) -0.0041(2)
Ba2 U22 1 -0.0021(2) -0.0041(2)
Ba2 U33 1 0.0001(2) 0.0001(2)
Ba2 U12 1 0.0011(2) 0.0040(2)
Ba2 U13 1 0.0003(2) 0.0001(2)
Ba2 U23 1 0.0003(2) 0.0001(2)
Ba2 U11 2 0.00611(19) 0.0060(2)
Ba2 U22 2 0.00611(19) -0.0060(2)
Ba2 U33 2 0.0006(2) 0
Ba2 U12 2 -0.0054(2) 0
Ba2 U13 2 0.0000(2) 0.0014(2)
Ba2 U23 2 0.0000(2) -0.0014(2)
Sr1 U11 1 -0.0007(3) 0
Sr1 U22 1 0.0004(3) 0
Sr1 U33 1 -0.0004(3) 0
Sr1 U12 1 0.0001(2) 0
Sr1 U13 1 0 0.0028(4)
Sr1 U23 1 0 0.0000(4)
Sr1 U11 2 0.0004(3) 0
Sr1 U22 2 -0.0007(3) 0
Sr1 U33 2 -0.0004(3) 0
Sr1 U12 2 -0.0001(2) 0
Sr1 U13 2 0 0.0000(4)
Sr1 U23 2 0 0.0028(4)
Sr2 U11 1 -0.0021(2) -0.0041(2)
Sr2 U22 1 -0.0021(2) -0.0041(2)
Sr2 U33 1 0.0001(2) 0.0001(2)
Sr2 U12 1 0.0011(2) 0.0040(2)
Sr2 U13 1 0.0003(2) 0.0001(2)
Sr2 U23 1 0.0003(2) 0.0001(2)
Sr2 U11 2 0.00611(19) 0.0060(2)
Sr2 U22 2 0.00611(19) -0.0060(2)
Sr2 U33 2 0.0006(2) 0
Sr2 U12 2 -0.0054(2) 0
Sr2 U13 2 0.0000(2) 0.0014(2)
Sr2 U23 2 0.0000(2) -0.0014(2)

loop_
_atom_type_symbol
_atom_type_scat_dispersion_real
_atom_type_scat_dispersion_imag
_atom_type_scat_source
Ba -0.3244 2.2819 'International Tables Vol C tables 4.2.6.8 and 6.1.1.1'
Nb -2.0727 0.6215 'International Tables Vol C tables 4.2.6.8 and 6.1.1.1'
O 0.0106 0.0060 'International Tables Vol C tables 4.2.6.8 and 6.1.1.1'
Sr -1.5307 3.2498 'International Tables Vol C tables 4.2.6.8 and 6.1.1.1'

loop_
_cell_wave_vector_seq_id
_cell_wave_vector_x
_cell_wave_vector_y
_cell_wave_vector_z
1 0.290700 0.290700 0.000000
2 -0.290700 0.290700 0.000000

loop_
_geom_bond_atom_site_label_1
_geom_bond_atom_site_label_2
_geom_bond_site_ssg_symmetry_2
_geom_bond_distance_av
_geom_bond_distance_min
_geom_bond_distance_max
Ba2 Ba2 9_55455 3.9458(15) 3.9322(15) 3.9723(15)
Ba2 Ba2 9_55555 3.9591(15) 3.9322(15) 3.9723(15)
Ba2 Sr1 1_56555 4.5997(13) 4.5623(13) 4.6744(13)
Ba2 Sr1 3_55555 4.6387(9) 4.5528(9) 4.6838(9)
Ba2 Nb1 . 3.5795(12) 3.5497(12) 3.6052(12)
Ba2 Nb1 9_55555 3.6635(12) 3.6477(12) 3.6794(12)
Ba2 Nb2 3_55555 3.7614(14) 3.6866(14) 3.8144(14)
Ba2 Nb2 11_55555 3.7828(14) 3.7349(14) 3.8123(14)
Ba2 Nb2 4_56555 3.9001(14) 3.8553(14) 3.9834(14)
Ba2 Nb2 12_56555 3.9281(14) 3.8916(14) 3.9908(14)
Ba2 Nb2 5_55555 3.9390(14) 3.8609(14) 3.9781(14)
Ba2 Nb2 13_55555 3.9545(14) 3.9017(14) 3.9806(14)
Ba2 Nb2 6_56555 3.7368(14) 3.7089(14) 3.7921(14)
Ba2 Nb2 14_56555 3.7652(14) 3.7478(14) 3.7997(14)
Ba2 O1 3_55555 2.844(8) 2.819(8) 2.893(8)
Ba2 O1 11_55555 2.697(8) 2.662(8) 2.735(8)
Ba2 O2 3_55555 3.416(9) 3.370(9) 3.438(9)
Ba2 O2 11_55555 3.259(9) 3.217(10) 3.300(10)
Ba2 O2 6_56555 3.406(9) 3.376(10) 3.431(10)
Ba2 O2 14_56555 3.266(10) 3.234(10) 3.283(10)
Ba2 O3 4_56555 2.951(8) 2.859(9) 3.061(9)
Ba2 O3 12_56555 2.772(9) 2.716(9) 2.843(9)
Ba2 O3 5_55555 2.922(9) 2.852(9) 3.068(9)
Ba2 O3 13_55555 2.749(9) 2.698(9) 2.858(9)
Ba2 O4 . 3.074(5) 2.890(5) 3.178(5)
Ba2 O5 3_55555 3.206(7) 2.926(7) 3.415(7)
Ba2 O5 4_56555 3.409(6) 3.216(7) 3.702(7)
Ba2 O5 5_55555 3.541(7) 3.215(7) 3.704(7)
Ba2 O5 6_56555 3.132(7) 3.056(7) 3.285(7)
Ba2 Sr2 . 0 0 0
Ba2 Sr2 9_55455 3.9458(15) 3.9322(15) 3.9723(15)
Ba2 Sr2 9_55555 3.9591(15) 3.9322(15) 3.9723(15)
Sr1 Sr1 9_55455 3.951(3) 3.947(3) 3.954(3)
Sr1 Sr1 9_55555 3.949(3) 3.947(3) 3.954(3)
Sr1 Nb2 . 3.3947(17) 3.3874(17) 3.4024(17)
Sr1 Nb2 9_55555 3.4501(17) 3.4476(17) 3.4548(17)
Sr1 Nb2 2_55555 3.3947(17) 3.3874(17) 3.4024(17)
Sr1 Nb2 10_55555 3.4501(17) 3.4476(17) 3.4548(17)
Sr1 Nb2 4_55555 3.3947(17) 3.3874(17) 3.4024(17)
Sr1 Nb2 12_55555 3.4501(17) 3.4476(17) 3.4548(17)
Sr1 Nb2 6_55555 3.3947(17) 3.3874(17) 3.4024(17)
Sr1 Nb2 14_55555 3.4501(17) 3.4476(17) 3.4548(17)
Sr1 O2 . 2.840(9) 2.678(9) 3.003(9)
Sr1 O2 9_55555 2.707(9) 2.614(9) 2.798(9)
Sr1 O2 2_55555 2.840(9) 2.678(9) 3.003(9)
Sr1 O2 10_55555 2.707(9) 2.614(9) 2.798(9)
Sr1 O2 4_55555 2.840(9) 2.678(9) 3.003(9)
Sr1 O2 12_55555 2.707(9) 2.614(9) 2.798(9)
Sr1 O2 6_55555 2.840(9) 2.678(9) 3.003(9)
Sr1 O2 14_55555 2.707(9) 2.614(9) 2.798(9)
Sr1 O5 . 2.726(6) 2.718(6) 2.742(6)
Sr1 O5 2_55555 2.726(6) 2.718(6) 2.742(6)
Sr1 O5 4_55555 2.726(6) 2.718(6) 2.742(6)
Sr1 O5 6_55555 2.726(6) 2.718(6) 2.742(6)
Sr1 Sr2 1_54555 4.6391(7) 4.5540(7) 4.6827(7)
Sr1 Sr2 2_65555 4.6391(7) 4.5540(7) 4.6827(7)
Sr1 Sr2 4_56555 4.6391(7) 4.5540(7) 4.6827(7)
Sr1 Sr2 6_45555 4.6391(7) 4.5540(7) 4.6827(7)
Nb1 O3 . 1.974(10) 1.965(10) 1.990(10)
Nb1 O3 4_56555 1.969(10) 1.959(10) 1.978(10)
Nb1 O3 5_55555 1.974(10) 1.956(10) 1.981(10)
Nb1 O3 8_45555 1.970(10) 1.967(10) 1.987(10)
Nb1 O4 . 1.879(10) 1.852(10) 1.892(10)
Nb1 O4 9_55455 2.101(10) 2.079(10) 2.112(10)
Nb1 Sr2 . 3.5795(12) 3.5497(12) 3.6052(12)
Nb1 Sr2 9_55455 3.6636(12) 3.6477(12) 3.6794(12)
Nb1 Sr2 4_56555 3.5735(12) 3.5658(12) 3.5889(12)
Nb1 Sr2 12_56455 3.6641(12) 3.6493(12) 3.6779(12)
Nb2 O1 . 1.996(9) 1.981(9) 2.021(9)
Nb2 O2 . 1.959(10) 1.935(10) 1.966(10)
Nb2 O2 2_55555 2.014(10) 2.002(10) 2.035(10)
Nb2 O3 . 1.933(10) 1.920(10) 1.946(10)
Nb2 O5 . 1.846(9) 1.806(9) 1.863(9)
Nb2 O5 9_55455 2.144(9) 2.094(9) 2.159(9)
Nb2 Sr2 2_65555 3.7631(14) 3.6917(14) 3.8095(14)
Nb2 Sr2 10_65455 3.7624(14) 3.7400(14) 3.8073(14)
Nb2 Sr2 4_56555 3.9368(14) 3.8611(14) 3.9781(14)
Nb2 Sr2 12_56455 3.9277(14) 3.9004(14) 3.9824(14)
O1 Sr2 2_65555 2.871(8) 2.755(8) 2.958(8)
O1 Sr2 10_65455 2.702(8) 2.671(8) 2.728(8)
O3 Sr2 4_56555 2.968(9) 2.832(9) 3.088(9)
O3 Sr2 12_56455 2.774(9) 2.691(9) 2.865(9)
O4 Sr2 . 3.074(5) 2.890(5) 3.178(5)
O4 Sr2 4_56555 2.992(5) 2.908(5) 3.160(5)
O5 Sr2 2_65555 3.181(7) 2.852(7) 3.489(7)
Sr2 Sr2 9_55455 3.9458(15) 3.9322(15) 3.9723(15)
Sr2 Sr2 9_55555 3.9591(15) 3.9322(15) 3.9723(15)
